data_2021980
loop_
_publ_author_name
'Ma\/lecka, Magdalena'
'Checi\'nska, Lilianna'
'Kusz, Joachim'
'Biernacka, Marta'
'Kupcewicz, Bogumi\/la'

_publ_section_title
;
 Interactions in flavanone and chalcone derivatives: Hirshfeld surface
 analysis, energy frameworks and global reactivity descriptors
;
_journal_coeditor_code KU3259
_journal_issue 3
_journal_name_full 'Acta Crystallographica Section C'
_journal_page_first
;
;
_journal_paper_doi 10.1107/S2053229620001503
_journal_volume 76
_journal_year 2020
_chemical_formula_iupac 'C16 H13 Br O2'
_chemical_formula_moiety 'C16 H13 Br O2'
_chemical_formula_sum 'C16 H13 Br O2'
_chemical_formula_weight 317.17
_chemical_name_systematic
;
8-Bromo-6-methyl-2-phenyl-3,4-dihydro-2<i>H</i>-1-benzopyran-4-one
;
_space_group_crystal_system monoclinic
_space_group_IT_number 14
_space_group_name_Hall '-P 2yn'
_space_group_name_H-M_alt 'P 1 21/n 1'
_atom_sites_solution_hydrogens geom
_atom_sites_solution_primary difmap
_audit_creation_method SHELXL-2014/7
_cell_angle_alpha 90
_cell_angle_beta 92.458(3)
_cell_angle_gamma 90
_cell_formula_units_Z 8
_cell_length_a 15.2121(7)
_cell_length_b 8.7614(2)
_cell_length_c 20.7260(6)
_cell_measurement_reflns_used 11075
_cell_measurement_temperature 100.00(10)
_cell_measurement_theta_max 39.0860
_cell_measurement_theta_min 3.3350
_cell_volume 2759.81(16)
_computing_cell_refinement
;
CrysAlis PRO (Rigaku OD, 2015)
;
_computing_data_collection
;
CrysAlis PRO (Rigaku OD, 2015)
;
_computing_data_reduction
;
CrysAlis PRO (Rigaku OD, 2015)
;
_computing_publication_material
;
SHELXL2014 (Sheldrick, 2015b)
and publCIF (Westrip, 2010)
;
_computing_structure_refinement
;
SHELXL2014 (Sheldrick, 2015b)
;
_computing_structure_solution
;
SHELXT (Sheldrick, 2015a)
;
_diffrn_ambient_temperature 100.00(10)
_diffrn_detector 'CCD plate'
_diffrn_detector_area_resol_mean 10.4498
_diffrn_measured_fraction_theta_full 0.998
_diffrn_measured_fraction_theta_max 0.998
_diffrn_measurement_device 'four-circle diffractometer'
_diffrn_measurement_device_type 'Agilent SuperNova Dual Source diffractometer with an Atlas detector'
_diffrn_measurement_method '\w scans'
_diffrn_radiation_monochromator mirror
_diffrn_radiation_type 'Mo K\a'
_diffrn_radiation_wavelength 0.71073
_diffrn_reflns_av_R_equivalents 0.0510
_diffrn_reflns_av_unetI/netI 0.0493
_diffrn_reflns_limit_h_max 19
_diffrn_reflns_limit_h_min -19
_diffrn_reflns_limit_k_max 11
_diffrn_reflns_limit_k_min -8
_diffrn_reflns_limit_l_max 26
_diffrn_reflns_limit_l_min -26
_diffrn_reflns_number 30046
_diffrn_reflns_theta_full 25.242
_diffrn_reflns_theta_max 26.494
_diffrn_reflns_theta_min 2.878
_exptl_absorpt_coefficient_mu 2.973
_exptl_absorpt_correction_T_max 1.00000
_exptl_absorpt_correction_T_min 0.52425
_exptl_absorpt_correction_type multi-scan
_exptl_absorpt_process_details
;
(CrysAlis PRO; Rigaku OD, 2015)
;
_exptl_crystal_colour colourless
_exptl_crystal_density_diffrn 1.527
_exptl_crystal_description prism
_exptl_crystal_F_000 1280
_exptl_crystal_size_max 0.2
_exptl_crystal_size_mid 0.1
_exptl_crystal_size_min 0.1
_refine_diff_density_max 0.978
_refine_diff_density_min -0.607
_refine_ls_extinction_method none
_refine_ls_goodness_of_fit_ref 1.045
_refine_ls_hydrogen_treatment constr
_refine_ls_matrix_type full
_refine_ls_number_parameters 351
_refine_ls_number_reflns 5682
_refine_ls_number_restraints 6
_refine_ls_restrained_S_all 1.046
_refine_ls_R_factor_all 0.0589
_refine_ls_R_factor_gt 0.0427
_refine_ls_shift/su_max 0.001
_refine_ls_shift/su_mean 0.000
_refine_ls_structure_factor_coef Fsqd
_refine_ls_weighting_details 'w=1/[\s^2^(Fo^2^)+(0.0254P)^2^+3.6602P] where P=(Fo^2^+2Fc^2^)/3'
_refine_ls_weighting_scheme calc
_refine_ls_wR_factor_gt 0.0863
_refine_ls_wR_factor_ref 0.0951
_reflns_number_gt 4561
_reflns_number_total 5682
_reflns_threshold_expression 'I > 2\s(I)'
_cod_data_source_file ku3259sup1.cif
_cod_data_source_block FL8
_cod_original_sg_symbol_H-M 'P 21/n'
_cod_database_code 2021980
_shelx_space_group_comment
;
The symmetry employed for this shelxl refinement is uniquely defined
by the following loop, which should always be used as a source of
symmetry information in preference to the above space-group names.
They are only intended as comments.
;

loop_
_space_group_symop_operation_xyz
'x, y, z'
'-x+1/2, y+1/2, -z+1/2'
'-x, -y, -z'
'x-1/2, -y-1/2, z-1/2'

loop_
_atom_site_type_symbol
_atom_site_label
_atom_site_fract_x
_atom_site_fract_y
_atom_site_fract_z
_atom_site_U_iso_or_equiv
_atom_site_adp_type
_atom_site_calc_flag
_atom_site_occupancy
_atom_site_disorder_assembly
_atom_site_disorder_group
Br Br1 0.10490(2) 0.35851(4) -0.03593(2) 0.02302(10) Uani d 1 . .
O O1 0.12423(15) 0.6946(2) -0.02408(11) 0.0203(5) Uani d 1 . .
O O4 0.21704(18) 0.9584(3) 0.12826(12) 0.0325(6) Uani d 1 . .
C C2A 0.1526(3) 0.8513(4) -0.03329(19) 0.0250(10) Uani d 0.928(7) A 1
H H2A 0.2174 0.8509 -0.0397 0.030 Uiso calc 0.928(7) A 1
C C2B 0.0922(7) 0.8509(7) -0.0271(3) 0.0250(10) Uani d 0.072(7) A 2
H H2B 0.0274 0.8494 -0.0205 0.030 Uiso calc 0.072(7) A 2
C C3 0.1356(3) 0.9446(4) 0.02593(18) 0.0352(10) Uani d 1 . .
H H3A 0.0717 0.9462 0.0330 0.042 Uiso calc 0.928(7) A 1
H H3B 0.1551 1.0509 0.0191 0.042 Uiso calc 0.928(7) A 1
H H3C 0.0893 1.0122 0.0421 0.042 Uiso calc 0.072(7) A 2
H H3D 0.1781 1.0118 0.0049 0.042 Uiso calc 0.072(7) A 2
C C4 0.1838(2) 0.8797(4) 0.08504(17) 0.0262(8) Uani d 1 . .
C C5 0.1848(2) 0.7105(4) 0.08718(16) 0.0206(7) Uani d 1 . .
C C6 0.2153(2) 0.6325(4) 0.14264(17) 0.0236(7) Uani d 1 . .
H H6 0.2375 0.6893 0.1788 0.028 Uiso calc 1 . .
C C7 0.2142(2) 0.4748(4) 0.14611(17) 0.0246(8) Uani d 1 . .
C C8 0.1805(2) 0.3952(4) 0.09186(17) 0.0230(7) Uani d 1 . .
H H8 0.1791 0.2869 0.0929 0.028 Uiso calc 1 . .
C C9 0.1492(2) 0.4700(4) 0.03698(16) 0.0198(7) Uani d 1 . .
C C10 0.1520(2) 0.6292(4) 0.03300(16) 0.0187(7) Uani d 1 . .
C C11 0.2476(3) 0.3887(4) 0.20639(18) 0.0316(9) Uani d 1 . .
H H11A 0.2985 0.4425 0.2261 0.047 Uiso calc 1 . .
H H11B 0.2651 0.2852 0.1944 0.047 Uiso calc 1 . .
H H11C 0.2008 0.3832 0.2373 0.047 Uiso calc 1 . .
C C12 0.1066(2) 0.9125(4) -0.09402(18) 0.0269(8) Uani d 1 . .
C C13 0.0252(2) 0.8560(4) -0.11740(18) 0.0282(8) Uani d 1 . .
H H13 -0.0024 0.7747 -0.0957 0.034 Uiso calc 1 . .
C C14 -0.0148(3) 0.9195(4) -0.17251(19) 0.0328(9) Uani d 1 . .
H H14 -0.0698 0.8809 -0.1887 0.039 Uiso calc 1 . .
C C15 0.0252(3) 1.0397(4) -0.20416(19) 0.0345(9) Uani d 1 . .
H H15 -0.0025 1.0830 -0.2418 0.041 Uiso calc 1 . .
C C16 0.1058(3) 1.0962(4) -0.18056(19) 0.0334(9) Uani d 1 . .
H H16 0.1330 1.1787 -0.2018 0.040 Uiso calc 1 . .
C C17 0.1463(2) 1.0316(4) -0.12600(19) 0.0300(8) Uani d 1 . .
H H17 0.2017 1.0692 -0.1103 0.036 Uiso calc 1 . .
Br Br51 0.45390(2) 0.63182(4) 0.14107(2) 0.02582(10) Uani d 1 . .
O O51 0.45483(15) 0.2913(2) 0.12764(11) 0.0237(5) Uani d 1 . .
O O54 0.35363(18) 0.0195(3) -0.01903(14) 0.0386(7) Uani d 1 . .
C C52A 0.4912(3) 0.1394(4) 0.1183(2) 0.0285(11) Uani d 0.814(7) B 1
H H52A 0.5425 0.1486 0.0901 0.034 Uiso calc 0.814(7) B 1
C C52B 0.4432(6) 0.1313(7) 0.1436(4) 0.0285(11) Uani d 0.186(7) B 2
H H52B 0.3912 0.1231 0.1713 0.034 Uiso calc 0.186(7) B 2
C C53 0.4256(3) 0.0381(5) 0.0861(2) 0.0475(12) Uani d 1 . .
H H53A 0.3778 0.0187 0.1159 0.057 Uiso calc 0.814(7) B 1
H H53B 0.4539 -0.0610 0.0772 0.057 Uiso calc 0.814(7) B 1
H H53C 0.3866 -0.0459 0.0991 0.057 Uiso calc 0.186(7) B 2
H H53D 0.4823 -0.0096 0.0756 0.057 Uiso calc 0.186(7) B 2
C C54 0.3862(2) 0.1013(4) 0.0237(2) 0.0329(9) Uani d 1 . .
C C55 0.3877(2) 0.2694(4) 0.01884(17) 0.0234(8) Uani d 1 . .
C C56 0.3559(2) 0.3434(4) -0.03726(18) 0.0267(8) Uani d 1 . .
H H56 0.3352 0.2839 -0.0731 0.032 Uiso calc 1 . .
C C57 0.3537(2) 0.5005(4) -0.04204(17) 0.0256(8) Uani d 1 . .
C C58 0.3827(2) 0.5846(4) 0.01242(17) 0.0238(8) Uani d 1 . .
H H58 0.3802 0.6929 0.0109 0.029 Uiso calc 1 . .
C C59 0.4149(2) 0.5144(4) 0.06800(17) 0.0220(7) Uani d 1 . .
C C60 0.4197(2) 0.3556(4) 0.07230(16) 0.0217(7) Uani d 1 . .
C C61 0.3225(2) 0.5775(4) -0.10422(18) 0.0319(9) Uani d 1 . .
H H61A 0.3722 0.5897 -0.1324 0.048 Uiso calc 1 . .
H H61B 0.2981 0.6781 -0.0945 0.048 Uiso calc 1 . .
H H61C 0.2770 0.5148 -0.1261 0.048 Uiso calc 1 . .
C C62 0.5246(3) 0.0814(4) 0.1842(2) 0.0427(11) Uani d 1 . .
C C63 0.4734(3) 0.0766(4) 0.2407(2) 0.0390(10) Uani d 1 . .
H H63 0.4146 0.1133 0.2389 0.047 Uiso calc 1 . .
C C64 0.5102(3) 0.0180(4) 0.2978(2) 0.0348(9) Uani d 1 . .
H H64 0.4773 0.0150 0.3357 0.042 Uiso calc 1 . .
C C65 0.5962(2) -0.0363(4) 0.29866(19) 0.0309(9) Uani d 1 . .
H H65 0.6218 -0.0772 0.3375 0.037 Uiso calc 1 . .
C C66 0.6457(3) -0.0318(5) 0.2434(2) 0.0455(11) Uani d 1 . .
H H66 0.7042 -0.0702 0.2450 0.055 Uiso calc 1 . .
C C67 0.6103(3) 0.0279(5) 0.1867(2) 0.0500(12) Uani d 1 . .
H H67 0.6444 0.0323 0.1494 0.060 Uiso calc 1 . .

loop_
_atom_site_aniso_label
_atom_site_aniso_U_11
_atom_site_aniso_U_22
_atom_site_aniso_U_33
_atom_site_aniso_U_12
_atom_site_aniso_U_13
_atom_site_aniso_U_23
Br1 0.0318(2) 0.01882(17) 0.01830(19) -0.00322(13) -0.00003(13) -0.00123(13)
O1 0.0284(13) 0.0174(11) 0.0151(13) 0.0001(9) 0.0003(9) 0.0000(9)
O4 0.0478(16) 0.0278(13) 0.0215(15) -0.0042(12) -0.0022(12) -0.0075(11)
C2A 0.031(2) 0.0170(18) 0.027(2) -0.0013(15) -0.0029(16) -0.0036(16)
C2B 0.031(2) 0.0170(18) 0.027(2) -0.0013(15) -0.0029(16) -0.0036(16)
C3 0.062(3) 0.0211(19) 0.022(2) 0.0031(18) -0.0053(18) -0.0036(16)
C4 0.034(2) 0.0259(19) 0.0187(19) 0.0010(15) 0.0027(15) -0.0058(15)
C5 0.0242(17) 0.0217(17) 0.0161(18) 0.0023(13) 0.0024(13) -0.0024(14)
C6 0.0247(17) 0.0267(18) 0.0192(19) 0.0025(14) -0.0006(13) -0.0047(15)
C7 0.0255(18) 0.0300(19) 0.0183(19) 0.0044(15) 0.0011(14) 0.0006(15)
C8 0.0262(18) 0.0186(16) 0.025(2) 0.0021(14) 0.0044(14) 0.0032(15)
C9 0.0232(17) 0.0204(16) 0.0161(18) 0.0014(13) 0.0046(13) -0.0041(14)
C10 0.0206(16) 0.0220(16) 0.0139(17) 0.0021(13) 0.0034(12) 0.0005(14)
C11 0.038(2) 0.038(2) 0.018(2) 0.0067(17) -0.0038(15) 0.0013(17)
C12 0.038(2) 0.0194(17) 0.023(2) 0.0016(15) -0.0017(15) -0.0054(15)
C13 0.040(2) 0.0237(18) 0.021(2) -0.0016(15) 0.0020(15) -0.0004(15)
C14 0.035(2) 0.034(2) 0.029(2) 0.0016(17) -0.0055(16) -0.0006(18)
C15 0.053(3) 0.032(2) 0.017(2) 0.0031(18) -0.0041(17) 0.0005(17)
C16 0.050(2) 0.0263(19) 0.024(2) -0.0043(17) 0.0039(17) 0.0005(16)
C17 0.036(2) 0.0218(18) 0.031(2) -0.0011(15) -0.0020(16) -0.0051(16)
Br51 0.0314(2) 0.02158(18) 0.0242(2) 0.00053(14) -0.00135(14) -0.00126(15)
O51 0.0310(13) 0.0189(12) 0.0208(14) 0.0009(10) -0.0016(10) 0.0010(10)
O54 0.0484(17) 0.0310(14) 0.0354(18) -0.0056(12) -0.0088(13) -0.0103(13)
C52A 0.041(3) 0.022(2) 0.022(3) 0.006(2) 0.0052(18) -0.0015(19)
C52B 0.041(3) 0.022(2) 0.022(3) 0.006(2) 0.0052(18) -0.0015(19)
C53 0.060(3) 0.027(2) 0.052(3) -0.0001(19) -0.032(2) -0.001(2)
C54 0.034(2) 0.0276(19) 0.037(2) -0.0003(16) -0.0037(17) -0.0038(18)
C55 0.0222(17) 0.0243(18) 0.024(2) -0.0012(14) 0.0030(14) -0.0012(15)
C56 0.0231(18) 0.034(2) 0.023(2) -0.0043(15) 0.0023(14) -0.0034(16)
C57 0.0210(18) 0.035(2) 0.021(2) 0.0010(15) 0.0019(14) 0.0042(16)
C58 0.0217(17) 0.0250(18) 0.025(2) 0.0016(14) 0.0028(14) 0.0035(15)
C59 0.0206(17) 0.0217(17) 0.024(2) -0.0001(13) 0.0031(14) -0.0016(15)
C60 0.0221(17) 0.0256(18) 0.0177(18) 0.0004(14) 0.0037(13) 0.0000(15)
C61 0.030(2) 0.037(2) 0.028(2) 0.0028(16) -0.0032(16) 0.0064(18)
C62 0.085(3) 0.0183(18) 0.024(2) 0.001(2) -0.009(2) 0.0014(17)
C63 0.041(2) 0.029(2) 0.046(3) 0.0042(17) -0.0088(19) 0.0052(19)
C64 0.037(2) 0.041(2) 0.026(2) -0.0038(18) 0.0013(16) 0.0064(18)
C65 0.035(2) 0.033(2) 0.024(2) -0.0019(16) -0.0039(16) 0.0066(17)
C66 0.056(3) 0.050(3) 0.031(3) 0.011(2) 0.010(2) 0.002(2)
C67 0.082(4) 0.040(2) 0.029(3) 0.013(2) 0.014(2) 0.001(2)

loop_
_atom_type_symbol
_atom_type_description
_atom_type_scat_dispersion_real
_atom_type_scat_dispersion_imag
_atom_type_scat_source
C C 0.0033 0.0016 'International Tables Vol C Tables 4.2.6.8 and 6.1.1.4'
H H 0.0000 0.0000 'International Tables Vol C Tables 4.2.6.8 and 6.1.1.4'
O O 0.0106 0.0060 'International Tables Vol C Tables 4.2.6.8 and 6.1.1.4'
Br Br -0.2901 2.4595 'International Tables Vol C Tables 4.2.6.8 and 6.1.1.4'

loop_
_geom_angle_atom_site_label_1
_geom_angle_atom_site_label_2
_geom_angle_atom_site_label_3
_geom_angle
C10 O1 C2A 115.3(3)
C10 O1 C2B 121.6(3)
O1 C2A C3 110.1(3)
O1 C2A C12 108.4(3)
C3 C2A C12 113.4(3)
O1 C2A H2A 108.3
C3 C2A H2A 108.3
C12 C2A H2A 108.3
O1 C2B C3 110.3(5)
O1 C2B C12 108.3(5)
C3 C2B C12 113.5(5)
O1 C2B H2B 108.2
C3 C2B H2B 108.2
C12 C2B H2B 108.2
C2B C3 C4 124.8(4)
C2A C3 C4 111.2(3)
C2A C3 H3A 109.4
C4 C3 H3A 109.4
C2A C3 H3B 109.4
C4 C3 H3B 109.4
H3A C3 H3B 108.0
C2B C3 H3C 106.1
C4 C3 H3C 106.1
C2B C3 H3D 106.1
C4 C3 H3D 106.1
H3C C3 H3D 106.3
O4 C4 C5 122.6(3)
O4 C4 C3 123.5(3)
C5 C4 C3 113.8(3)
C6 C5 C10 120.2(3)
C6 C5 C4 121.0(3)
C10 C5 C4 118.7(3)
C7 C6 C5 121.7(3)
C7 C6 H6 119.2
C5 C6 H6 119.2
C6 C7 C8 117.4(3)
C6 C7 C11 122.1(3)
C8 C7 C11 120.5(3)
C9 C8 C7 121.8(3)
C9 C8 H8 119.1
C7 C8 H8 119.1
C8 C9 C10 120.8(3)
C8 C9 Br1 120.7(2)
C10 C9 Br1 118.5(3)
O1 C10 C9 117.5(3)
O1 C10 C5 124.5(3)
C9 C10 C5 118.0(3)
C7 C11 H11A 109.5
C7 C11 H11B 109.5
H11A C11 H11B 109.5
C7 C11 H11C 109.5
H11A C11 H11C 109.5
H11B C11 H11C 109.5
C17 C12 C13 119.8(3)
C17 C12 C2A 118.0(3)
C13 C12 C2A 122.2(3)
C17 C12 C2B 142.1(4)
C13 C12 C2B 91.7(4)
C14 C13 C12 119.6(3)
C14 C13 H13 120.2
C12 C13 H13 120.2
C13 C14 C15 120.3(4)
C13 C14 H14 119.9
C15 C14 H14 119.9
C16 C15 C14 120.0(4)
C16 C15 H15 120.0
C14 C15 H15 120.0
C17 C16 C15 119.7(4)
C17 C16 H16 120.1
C15 C16 H16 120.1
C16 C17 C12 120.7(3)
C16 C17 H17 119.7
C12 C17 H17 119.7
C60 O51 C52B 122.9(3)
C60 O51 C52A 113.7(3)
O51 C52A C53 110.9(3)
O51 C52A C62 107.5(3)
C53 C52A C62 113.5(3)
O51 C52A H52A 108.3
C53 C52A H52A 108.3
C62 C52A H52A 108.3
O51 C52B C53 111.9(5)
O51 C52B C62 107.3(5)
C53 C52B C62 113.9(5)
O51 C52B H52B 107.8
C53 C52B H52B 107.8
C62 C52B H52B 107.8
C52B C53 C54 123.2(4)
C52A C53 C54 113.9(3)
C52A C53 H53A 108.8
C54 C53 H53A 108.8
C52A C53 H53B 108.8
C54 C53 H53B 108.8
H53A C53 H53B 107.7
C52B C53 H53C 106.5
C54 C53 H53C 106.5
C52B C53 H53D 106.5
C54 C53 H53D 106.5
H53C C53 H53D 106.5
O54 C54 C55 122.7(4)
O54 C54 C53 122.6(3)
C55 C54 C53 114.7(3)
C56 C55 C60 120.0(3)
C56 C55 C54 120.9(3)
C60 C55 C54 119.1(3)
C57 C56 C55 121.9(3)
C57 C56 H56 119.1
C55 C56 H56 119.1
C56 C57 C58 117.4(3)
C56 C57 C61 120.8(3)
C58 C57 C61 121.8(3)
C59 C58 C57 121.8(3)
C59 C58 H58 119.1
C57 C58 H58 119.1
C58 C59 C60 120.9(3)
C58 C59 Br51 120.8(3)
C60 C59 Br51 118.3(3)
O51 C60 C59 118.8(3)
O51 C60 C55 123.2(3)
C59 C60 C55 117.9(3)
C57 C61 H61A 109.5
C57 C61 H61B 109.5
H61A C61 H61B 109.5
C57 C61 H61C 109.5
H61A C61 H61C 109.5
H61B C61 H61C 109.5
C67 C62 C63 120.2(4)
C67 C62 C52A 115.0(4)
C63 C62 C52A 124.7(4)
C67 C62 C52B 148.8(5)
C63 C62 C52B 90.1(5)
C64 C63 C62 119.6(4)
C64 C63 H63 120.2
C62 C63 H63 120.2
C63 C64 C65 118.8(4)
C63 C64 H64 120.6
C65 C64 H64 120.6
C64 C65 C66 121.3(4)
C64 C65 H65 119.4
C66 C65 H65 119.4
C67 C66 C65 120.4(4)
C67 C66 H66 119.8
C65 C66 H66 119.8
C66 C67 C62 119.7(4)
C66 C67 H67 120.2
C62 C67 H67 120.2

loop_
_geom_bond_atom_site_label_1
_geom_bond_atom_site_label_2
_geom_bond_distance
Br1 C9 1.898(3)
O1 C10 1.365(4)
O1 C2A 1.454(4)
O1 C2B 1.454(6)
O4 C4 1.222(4)
C2A C3 1.506(5)
C2A C12 1.512(5)
C2A H2A 1.0000
C2B C3 1.502(7)
C2B C12 1.513(7)
C2B H2B 1.0000
C3 C4 1.511(5)
C3 H3A 0.9900
C3 H3B 0.9900
C3 H3C 0.9900
C3 H3D 0.9900
C4 C5 1.483(5)
C5 C6 1.400(5)
C5 C10 1.403(4)
C6 C7 1.384(5)
C6 H6 0.9500
C7 C8 1.401(5)
C7 C11 1.528(5)
C8 C9 1.379(5)
C8 H8 0.9500
C9 C10 1.398(4)
C11 H11A 0.9800
C11 H11B 0.9800
C11 H11C 0.9800
C12 C17 1.388(5)
C12 C13 1.400(5)
C13 C14 1.388(5)
C13 H13 0.9500
C14 C15 1.395(5)
C14 H14 0.9500
C15 C16 1.391(5)
C15 H15 0.9500
C16 C17 1.385(5)
C16 H16 0.9500
C17 H17 0.9500
Br51 C59 1.904(3)
O51 C60 1.366(4)
O51 C52B 1.454(6)
O51 C52A 1.458(4)
O54 C54 1.227(4)
C52A C53 1.473(5)
C52A C62 1.523(6)
C52A H52A 1.0000
C52B C53 1.460(7)
C52B C62 1.530(7)
C52B H52B 1.0000
C53 C54 1.508(5)
C53 H53A 0.9900
C53 H53B 0.9900
C53 H53C 0.9900
C53 H53D 0.9900
C54 C55 1.477(5)
C55 C56 1.400(5)
C55 C60 1.411(5)
C56 C57 1.380(5)
C56 H56 0.9500
C57 C58 1.404(5)
C57 C61 1.513(5)
C58 C59 1.377(5)
C58 H58 0.9500
C59 C60 1.396(5)
C61 H61A 0.9800
C61 H61B 0.9800
C61 H61C 0.9800
C62 C67 1.384(6)
C62 C63 1.434(6)
C63 C64 1.387(5)
C63 H63 0.9500
C64 C65 1.391(5)
C64 H64 0.9500
C65 C66 1.399(6)
C65 H65 0.9500
C66 C67 1.375(6)
C66 H66 0.9500
C67 H67 0.9500

loop_
_geom_hbond_atom_site_label_D
_geom_hbond_atom_site_label_H
_geom_hbond_atom_site_label_A
_geom_hbond_site_symmetry_A
_geom_hbond_distance_DH
_geom_hbond_distance_HA
_geom_hbond_distance_DA
_geom_hbond_angle_DHA
C2A H2A O54 1_565 1.00 2.57 3.396(5) 140
C53 H53A O4 1_545 0.99 2.53 3.399(5) 147

loop_
_geom_torsion_atom_site_label_1
_geom_torsion_atom_site_label_2
_geom_torsion_atom_site_label_3
_geom_torsion_atom_site_label_4
_geom_torsion
C10 O1 C2A C3 -48.0(4)
C10 O1 C2A C12 -172.5(3)
C10 O1 C2B C3 29.4(8)
C10 O1 C2B C12 154.2(4)
O1 C2B C3 C4 -16.9(8)
C12 C2B C3 C4 -138.6(5)
O1 C2A C3 C4 59.1(4)
C12 C2A C3 C4 -179.4(3)
C2B C3 C4 O4 -178.4(5)
C2A C3 C4 O4 143.3(4)
C2B C3 C4 C5 -0.3(6)
C2A C3 C4 C5 -38.6(5)
O4 C4 C5 C6 7.3(5)
C3 C4 C5 C6 -170.7(3)
O4 C4 C5 C10 -174.5(3)
C3 C4 C5 C10 7.5(5)
C10 C5 C6 C7 -0.2(5)
C4 C5 C6 C7 178.0(3)
C5 C6 C7 C8 -0.4(5)
C5 C6 C7 C11 179.8(3)
C6 C7 C8 C9 -0.3(5)
C11 C7 C8 C9 179.5(3)
C7 C8 C9 C10 1.5(5)
C7 C8 C9 Br1 179.5(3)
C2A O1 C10 C9 -161.9(3)
C2B O1 C10 C9 155.8(5)
C2A O1 C10 C5 16.6(4)
C2B O1 C10 C5 -25.6(6)
C8 C9 C10 O1 176.6(3)
Br1 C9 C10 O1 -1.4(4)
C8 C9 C10 C5 -2.1(5)
Br1 C9 C10 C5 179.9(2)
C6 C5 C10 O1 -177.1(3)
C4 C5 C10 O1 4.7(5)
C6 C5 C10 C9 1.4(5)
C4 C5 C10 C9 -176.8(3)
O1 C2A C12 C17 -155.4(3)
C3 C2A C12 C17 82.1(4)
O1 C2A C12 C13 26.4(5)
C3 C2A C12 C13 -96.1(4)
O1 C2B C12 C17 -124.3(6)
C3 C2B C12 C17 -1.5(10)
O1 C2B C12 C13 87.7(6)
C3 C2B C12 C13 -149.4(6)
C17 C12 C13 C14 0.2(5)
C2A C12 C13 C14 178.4(3)
C2B C12 C13 C14 158.1(4)
C12 C13 C14 C15 -0.5(6)
C13 C14 C15 C16 0.1(6)
C14 C15 C16 C17 0.6(6)
C15 C16 C17 C12 -1.0(6)
C13 C12 C17 C16 0.6(5)
C2A C12 C17 C16 -177.7(3)
C2B C12 C17 C16 -141.8(7)
C60 O51 C52A C53 -53.5(4)
C60 O51 C52A C62 -178.1(3)
C60 O51 C52B C53 24.6(8)
C60 O51 C52B C62 150.2(4)
O51 C52B C53 C54 -24.5(8)
C62 C52B C53 C54 -146.5(5)
O51 C52A C53 C54 53.7(5)
C62 C52A C53 C54 174.8(4)
C52B C53 C54 O54 -163.3(5)
C52A C53 C54 O54 156.3(4)
C52B C53 C54 C55 15.2(7)
C52A C53 C54 C55 -25.3(5)
O54 C54 C55 C56 -3.7(6)
C53 C54 C55 C56 177.9(4)
O54 C54 C55 C60 174.8(4)
C53 C54 C55 C60 -3.7(5)
C60 C55 C56 C57 -0.8(5)
C54 C55 C56 C57 177.6(3)
C55 C56 C57 C58 -1.6(5)
C55 C56 C57 C61 177.4(3)
C56 C57 C58 C59 2.0(5)
C61 C57 C58 C59 -177.0(3)
C57 C58 C59 C60 0.0(5)
C57 C58 C59 Br51 179.9(3)
C52B O51 C60 C59 164.2(5)
C52A O51 C60 C59 -155.1(3)
C52B O51 C60 C55 -15.7(6)
C52A O51 C60 C55 25.1(4)
C58 C59 C60 O51 177.8(3)
Br51 C59 C60 O51 -2.2(4)
C58 C59 C60 C55 -2.3(5)
Br51 C59 C60 C55 177.7(2)
C56 C55 C60 O51 -177.4(3)
C54 C55 C60 O51 4.2(5)
C56 C55 C60 C59 2.7(5)
C54 C55 C60 C59 -175.7(3)
O51 C52A C62 C67 -128.6(4)
C53 C52A C62 C67 108.4(5)
O51 C52A C62 C63 52.8(5)
C53 C52A C62 C63 -70.2(5)
O51 C52B C62 C67 -85.1(9)
C53 C52B C62 C67 39.3(11)
O51 C52B C62 C63 107.7(5)
C53 C52B C62 C63 -127.9(6)
C67 C62 C63 C64 0.1(6)
C52A C62 C63 C64 178.5(4)
C52B C62 C63 C64 172.5(4)
C62 C63 C64 C65 -0.6(6)
C63 C64 C65 C66 0.4(6)
C64 C65 C66 C67 0.5(7)
C65 C66 C67 C62 -1.1(7)
C63 C62 C67 C66 0.8(7)
C52A C62 C67 C66 -177.8(4)
C52B C62 C67 C66 -164.4(7)

_cod_database_fobs_code 2021980
